data_4328812
loop_
_publ_author_name
'George N. Oh'
'Eun Sang Choi'
'James A. Ibers'

_publ_contact_author_address
;
Department of Chemistry
Northwestern University
Evanston, IL 60208-3113
;
_publ_contact_author_email ibers@chem.northwestern.edu
_publ_contact_author_fax '1 847 491 2976'
_publ_contact_author_name 'James A. Ibers'
_publ_contact_author_phone '1 847 491 5449'
_publ_section_title
;
 Syntheses and Characterization of Nine Quaternary Uranium Chalcogenides
 Among the Compounds A2M3UQ6 (A = K, Rb, Cs; M = Pd, Pt; Q = S, Se)
;
_journal_name_full 'Inorganic Chemistry'
_journal_page_first 4224
_journal_page_last 4230
_journal_paper_doi 10.1021/ic2027048
_journal_volume 51
_journal_year 2012
_chemical_formula_sum 'Pt3 Rb2 S6 U'
_chemical_formula_weight 1186.60
_chemical_name_systematic
; 
 Dirubidium triplatinum(II) uranium(IV) sulfide
;
_space_group_IT_number 69
_symmetry_cell_setting orthorhombic
_symmetry_space_group_name_Hall '-F 2 2'
_symmetry_space_group_name_H-M 'F m m m'
_atom_sites_solution_primary direct
_atom_sites_solution_secondary difmap
_audit_creation_method SHELXL-97
_cell_angle_alpha 90.00
_cell_angle_beta 90.00
_cell_angle_gamma 90.00
_cell_formula_units_Z 8
_cell_length_a 9.7554(10)
_cell_length_b 14.2286(10)
_cell_length_c 16.8974(19)
_cell_measurement_reflns_used 5885
_cell_measurement_temperature 100(2)
_cell_measurement_theta_max 27.459
_cell_measurement_theta_min 2.410
_cell_volume 2345.5(4)
_computing_cell_refinement 'SAINT (Bruker, 2009)'
_computing_data_collection 'APEX2 (Bruker, 2009)'
_computing_data_reduction SAINT
_computing_molecular_graphics 'Crystalmaker (Palmer, 2009)'
_computing_publication_material 'SHELXL (Sheldrick, 2008a)'
_computing_structure_refinement 'SHELXL (Sheldrick, 2008a)'
_computing_structure_solution 'SHELXS (Sheldrick, 2008a)'
_diffrn_ambient_temperature 100(2)
_diffrn_measured_fraction_theta_full 0.999
_diffrn_measured_fraction_theta_max 0.999
_diffrn_measurement_device_type 'Bruker APEXII CCD'
_diffrn_measurement_method '/w and /f'
_diffrn_radiation_monochromator graphite
_diffrn_radiation_source 'fine-focus sealed tube'
_diffrn_radiation_type MoK\a
_diffrn_radiation_wavelength 0.71073
_diffrn_reflns_av_R_equivalents 0.0283
_diffrn_reflns_av_sigmaI/netI 0.0135
_diffrn_reflns_limit_h_max 12
_diffrn_reflns_limit_h_min -12
_diffrn_reflns_limit_k_max 18
_diffrn_reflns_limit_k_min -18
_diffrn_reflns_limit_l_max 21
_diffrn_reflns_limit_l_min -21
_diffrn_reflns_number 9602
_diffrn_reflns_theta_full 27.47
_diffrn_reflns_theta_max 27.47
_diffrn_reflns_theta_min 2.41
_exptl_absorpt_coefficient_mu 58.698
_exptl_absorpt_correction_T_max 0.10718
_exptl_absorpt_correction_T_min 0.00768
_exptl_absorpt_correction_type numerical
_exptl_absorpt_process_details 'face indexed, SADABS (Sheldrick, 2008b)'
_exptl_crystal_colour black
_exptl_crystal_density_diffrn 6.721
_exptl_crystal_description 'hexagonal frustum'
_exptl_crystal_F_000 3968
_exptl_crystal_size_max 0.208
_exptl_crystal_size_mid 0.164
_exptl_crystal_size_min 0.075
_refine_diff_density_max 1.187
_refine_diff_density_min -1.140
_refine_diff_density_rms 0.223
_refine_ls_extinction_coef 0.000108(5)
_refine_ls_extinction_expression Fc^*^=kFc[1+0.001xFc^2^\l^3^/sin(2\q)]^-1/4^
_refine_ls_extinction_method SHELXL
_refine_ls_goodness_of_fit_ref 2.072
_refine_ls_matrix_type full
_refine_ls_number_parameters 38
_refine_ls_number_reflns 769
_refine_ls_number_restraints 0
_refine_ls_restrained_S_all 2.072
_refine_ls_R_factor_all 0.0158
_refine_ls_R_factor_gt 0.0155
_refine_ls_shift/su_max 0.001
_refine_ls_shift/su_mean 0.000
_refine_ls_structure_factor_coef Fsqd
_refine_ls_weighting_details
;
 calc 1/[\s^2^(Fo^2^)+(0.0107Fo^2^)^2^] 
;
_refine_ls_weighting_scheme calc
_refine_ls_wR_factor_gt 0.0434
_refine_ls_wR_factor_ref 0.0434
_reflns_number_gt 762
_reflns_number_total 769
_reflns_threshold_expression >2sigma(I)
_cod_data_source_file ic2027048_si_002_6.cif
_cod_data_source_block rbupts
_cod_database_code 4328812

loop_
_symmetry_equiv_pos_as_xyz
'x, y, z'
'-x, -y, z'
'-x, y, -z'
'x, -y, -z'
'x, y+1/2, z+1/2'
'-x, -y+1/2, z+1/2'
'-x, y+1/2, -z+1/2'
'x, -y+1/2, -z+1/2'
'x+1/2, y, z+1/2'
'-x+1/2, -y, z+1/2'
'-x+1/2, y, -z+1/2'
'x+1/2, -y, -z+1/2'
'x+1/2, y+1/2, z'
'-x+1/2, -y+1/2, z'
'-x+1/2, y+1/2, -z'
'x+1/2, -y+1/2, -z'
'-x, -y, -z'
'x, y, -z'
'x, -y, z'
'-x, y, z'
'-x, -y+1/2, -z+1/2'
'x, y+1/2, -z+1/2'
'x, -y+1/2, z+1/2'
'-x, y+1/2, z+1/2'
'-x+1/2, -y, -z+1/2'
'x+1/2, y, -z+1/2'
'x+1/2, -y, z+1/2'
'-x+1/2, y, z+1/2'
'-x+1/2, -y+1/2, -z'
'x+1/2, y+1/2, -z'
'x+1/2, -y+1/2, z'
'-x+1/2, y+1/2, z'

loop_
_atom_site_label
_atom_site_type_symbol
_atom_site_fract_x
_atom_site_fract_y
_atom_site_fract_z
_atom_site_U_iso_or_equiv
_atom_site_adp_type
_atom_site_occupancy
_atom_site_symmetry_multiplicity
_atom_site_calc_flag
_atom_site_refinement_flags
U1 U 0.0000 0.0000 0.167316(16) 0.00652(11) Uani 1 4 d S
Pt1 Pt 0.336694(19) 0.0000 0.159713(13) 0.00601(10) Uani 1 2 d S
Pt2 Pt 0.17218(3) 0.0000 0.0000 0.00577(11) Uani 1 4 d S
Rb1 Rb 0.2500 0.2500 0.2500 0.00786(17) Uani 1 4 d S
Rb2 Rb 0.0000 0.30632(6) 0.0000 0.0167(2) Uani 1 4 d S
S1 S 0.19337(9) 0.11309(7) 0.10009(6) 0.0075(2) Uani 1 1 d .
S2 S 0.0000 0.11184(10) 0.30073(8) 0.0078(3) Uani 1 2 d S

loop_
_atom_site_aniso_label
_atom_site_aniso_U_11
_atom_site_aniso_U_22
_atom_site_aniso_U_33
_atom_site_aniso_U_23
_atom_site_aniso_U_13
_atom_site_aniso_U_12
U1 0.00627(18) 0.00647(19) 0.00682(18) 0.000 0.000 0.000
Pt1 0.00536(16) 0.00651(17) 0.00615(15) 0.000 -0.00043(7) 0.000
Pt2 0.00604(18) 0.00594(19) 0.00534(18) 0.000 0.000 0.000
Rb1 0.0083(3) 0.0074(4) 0.0078(3) 0.000 0.000 0.000
Rb2 0.0149(4) 0.0232(5) 0.0118(4) 0.000 0.000 0.000
S1 0.0080(4) 0.0072(5) 0.0073(4) -0.0005(4) -0.0004(3) -0.0005(4)
S2 0.0067(6) 0.0079(7) 0.0086(6) 0.0007(5) 0.000 0.000

loop_
_atom_type_symbol
_atom_type_description
_atom_type_scat_dispersion_real
_atom_type_scat_dispersion_imag
_atom_type_scat_source
S S 0.1246 0.1234 'International Tables Vol C Tables 4.2.6.8 and 6.1.1.4'
Rb Rb -0.9393 2.9676 'International Tables Vol C Tables 4.2.6.8 and 6.1.1.4'
Pt Pt -1.7033 8.3905 'International Tables Vol C Tables 4.2.6.8 and 6.1.1.4'
U U -9.6767 9.6646 'International Tables Vol C Tables 4.2.6.8 and 6.1.1.4'

loop_
_geom_angle_atom_site_label_1
_geom_angle_atom_site_label_2
_geom_angle_atom_site_label_3
_geom_angle
_geom_angle_site_symmetry_1
_geom_angle_site_symmetry_3
S1 U1 S1 72.31(4) 2 20
S1 U1 S1 87.53(4) 2 19
S1 U1 S1 130.77(4) 20 19
S1 U1 S1 130.77(4) 2 .
S1 U1 S1 87.53(4) 20 .
S1 U1 S1 72.31(4) 19 .
S1 U1 S2 132.88(2) 2 .
S1 U1 S2 90.00(3) 20 .
S1 U1 S2 132.88(2) 19 .
S1 U1 S2 90.00(3) . .
S1 U1 S2 90.00(3) 2 2
S1 U1 S2 132.88(2) 20 2
S1 U1 S2 90.00(3) 19 2
S1 U1 S2 132.88(2) . 2
S2 U1 S2 70.44(6) . 2
S1 U1 Pt1 44.97(2) 2 2
S1 U1 Pt1 44.97(2) 20 2
S1 U1 Pt1 132.44(2) 19 2
S1 U1 Pt1 132.44(2) . 2
S2 U1 Pt1 91.830(5) . 2
S2 U1 Pt1 91.830(5) 2 2
S1 U1 Pt1 132.44(2) 2 .
S1 U1 Pt1 132.44(2) 20 .
S1 U1 Pt1 44.97(2) 19 .
S1 U1 Pt1 44.97(2) . .
S2 U1 Pt1 91.830(5) . .
S2 U1 Pt1 91.830(5) 2 .
Pt1 U1 Pt1 175.520(12) 2 .
S1 U1 Pt2 44.65(2) 2 17
S1 U1 Pt2 44.65(2) 20 17
S1 U1 Pt2 89.73(2) 19 17
S1 U1 Pt2 89.73(2) . 17
S2 U1 Pt2 134.62(2) . 17
S2 U1 Pt2 134.62(2) 2 17
Pt1 U1 Pt2 57.045(7) 2 17
Pt1 U1 Pt2 118.475(10) . 17
S1 U1 Pt2 89.73(2) 2 .
S1 U1 Pt2 89.73(2) 20 .
S1 U1 Pt2 44.65(2) 19 .
S1 U1 Pt2 44.65(2) . .
S2 U1 Pt2 134.62(2) . .
S2 U1 Pt2 134.62(2) 2 .
Pt1 U1 Pt2 118.475(10) 2 .
Pt1 U1 Pt2 57.045(7) . .
Pt2 U1 Pt2 61.430(12) 17 .
S1 U1 Pt1 134.17(2) 2 25
S1 U1 Pt1 134.17(2) 20 25
S1 U1 Pt1 91.99(2) 19 25
S1 U1 Pt1 91.99(2) . 25
S2 U1 Pt1 44.17(2) . 25
S2 U1 Pt1 44.17(2) 2 25
Pt1 U1 Pt1 120.834(8) 2 25
Pt1 U1 Pt1 63.646(8) . 25
Pt2 U1 Pt1 177.879(7) 17 25
Pt2 U1 Pt1 120.691(9) . 25
S1 U1 Pt1 91.99(2) 2 26_455
S1 U1 Pt1 91.99(2) 20 26_455
S1 U1 Pt1 134.17(2) 19 26_455
S1 U1 Pt1 134.17(2) . 26_455
S2 U1 Pt1 44.17(2) . 26_455
S2 U1 Pt1 44.17(2) 2 26_455
Pt1 U1 Pt1 63.646(8) 2 26_455
Pt1 U1 Pt1 120.834(9) . 26_455
Pt2 U1 Pt1 120.691(9) 17 26_455
Pt2 U1 Pt1 177.879(7) . 26_455
Pt1 U1 Pt1 57.188(11) 25 26_455
S2 Pt1 S2 85.29(5) 26 25
S2 Pt1 S1 170.46(4) 26 19
S2 Pt1 S1 93.52(4) 25 19
S2 Pt1 S1 93.52(4) 26 .
S2 Pt1 S1 170.46(4) 25 .
S1 Pt1 S1 86.08(5) 19 .
S2 Pt1 Pt2 126.25(3) 26 .
S2 Pt1 Pt2 126.25(3) 25 .
S1 Pt1 Pt2 47.90(2) 19 .
S1 Pt1 Pt2 47.90(2) . .
S2 Pt1 Pt1 47.29(2) 26 2_655
S2 Pt1 Pt1 47.29(2) 25 2_655
S1 Pt1 Pt1 126.37(2) 19 2_655
S1 Pt1 Pt1 126.37(2) . 2_655
Pt2 Pt1 Pt1 120.740(6) . 2_655
S2 Pt1 U1 131.81(2) 26 .
S2 Pt1 U1 131.81(2) 25 .
S1 Pt1 U1 54.84(2) 19 .
S1 Pt1 U1 54.84(2) . .
Pt2 Pt1 U1 61.501(8) . .
Pt1 Pt1 U1 177.760(6) 2_655 .
S2 Pt1 U1 54.94(3) 26 25
S2 Pt1 U1 54.94(3) 25 25
S1 Pt1 U1 131.22(2) 19 25
S1 Pt1 U1 131.22(2) . 25
Pt2 Pt1 U1 177.854(8) . 25
Pt1 Pt1 U1 61.407(5) 2_655 25
U1 Pt1 U1 116.353(8) . 25
S2 Pt1 Rb1 55.03(2) 26 .
S2 Pt1 Rb1 130.05(3) 25 .
S1 Pt1 Rb1 130.60(2) 19 .
S1 Pt1 Rb1 54.91(2) . .
Pt2 Pt1 Rb1 102.819(5) . .
Pt1 Pt1 Rb1 102.326(3) 2_655 .
U1 Pt1 Rb1 76.800(4) . .
U1 Pt1 Rb1 76.352(5) 25 .
S2 Pt1 Rb1 130.05(3) 26 25
S2 Pt1 Rb1 55.03(2) 25 25
S1 Pt1 Rb1 54.91(2) 19 25
S1 Pt1 Rb1 130.60(2) . 25
Pt2 Pt1 Rb1 102.818(5) . 25
Pt1 Pt1 Rb1 102.326(3) 2_655 25
U1 Pt1 Rb1 76.800(4) . 25
U1 Pt1 Rb1 76.352(5) 25 25
Rb1 Pt1 Rb1 127.755(8) . 25
S2 Pt1 Rb2 111.87(3) 26 13_545
S2 Pt1 Rb2 58.51(3) 25 13_545
S1 Pt1 Rb2 59.96(2) 19 13_545
S1 Pt1 Rb2 113.62(3) . 13_545
Pt2 Pt1 Rb2 68.857(8) . 13_545
Pt1 Pt1 Rb2 67.559(5) 2_655 13_545
U1 Pt1 Rb2 113.999(7) . 13_545
U1 Pt1 Rb2 112.650(8) 25 13_545
Rb1 Pt1 Rb2 157.432(10) . 13_545
Rb1 Pt1 Rb2 74.787(11) 25 13_545
S2 Pt1 Rb2 58.51(3) 26 29
S2 Pt1 Rb2 111.87(3) 25 29
S1 Pt1 Rb2 113.62(3) 19 29
S1 Pt1 Rb2 59.96(2) . 29
Pt2 Pt1 Rb2 68.857(8) . 29
Pt1 Pt1 Rb2 67.559(5) 2_655 29
U1 Pt1 Rb2 113.999(7) . 29
U1 Pt1 Rb2 112.650(8) 25 29
Rb1 Pt1 Rb2 74.787(11) . 29
Rb1 Pt1 Rb2 157.432(10) 25 29
Rb2 Pt1 Rb2 82.66(2) 13_545 29
S1 Pt2 S1 86.72(5) 4 18
S1 Pt2 S1 92.38(5) 4 19
S1 Pt2 S1 169.88(5) 18 19
S1 Pt2 S1 169.88(5) 4 .
S1 Pt2 S1 92.38(5) 18 .
S1 Pt2 S1 86.73(5) 19 .
S1 Pt2 Pt1 125.11(2) 4 .
S1 Pt2 Pt1 125.11(2) 18 .
S1 Pt2 Pt1 48.29(2) 19 .
S1 Pt2 Pt1 48.29(2) . .
S1 Pt2 Pt1 48.29(2) 4 18
S1 Pt2 Pt1 48.29(2) 18 18
S1 Pt2 Pt1 125.11(2) 19 18
S1 Pt2 Pt1 125.11(2) . 18
Pt1 Pt2 Pt1 118.521(13) . 18
S1 Pt2 U1 54.88(2) 4 17
S1 Pt2 U1 54.88(2) 18 17
S1 Pt2 U1 131.72(2) 19 17
S1 Pt2 U1 131.72(2) . 17
Pt1 Pt2 U1 179.976(9) . 17
Pt1 Pt2 U1 61.455(9) 18 17
S1 Pt2 U1 131.72(2) 4 .
S1 Pt2 U1 131.72(2) 18 .
S1 Pt2 U1 54.88(2) 19 .
S1 Pt2 U1 54.88(2) . .
Pt1 Pt2 U1 61.455(9) . .
Pt1 Pt2 U1 179.976(9) 18 .
U1 Pt2 U1 118.569(12) 17 .
S1 Pt2 Rb2 112.42(2) 4 29
S1 Pt2 Rb2 59.00(2) 18 29
S1 Pt2 Rb2 112.42(2) 19 29
S1 Pt2 Rb2 59.00(2) . 29
Pt1 Pt2 Rb2 67.220(7) . 29
Pt1 Pt2 Rb2 67.220(7) 18 29
U1 Pt2 Rb2 112.764(6) 17 29
U1 Pt2 Rb2 112.763(5) . 29
S1 Pt2 Rb2 59.00(2) 4 13_545
S1 Pt2 Rb2 112.42(2) 18 13_545
S1 Pt2 Rb2 59.00(2) 19 13_545
S1 Pt2 Rb2 112.42(2) . 13_545
Pt1 Pt2 Rb2 67.220(7) . 13_545
Pt1 Pt2 Rb2 67.220(7) 18 13_545
U1 Pt2 Rb2 112.764(5) 17 13_545
U1 Pt2 Rb2 112.763(6) . 13_545
Rb2 Pt2 Rb2 81.51(2) 29 13_545
S1 Rb1 S1 160.38(3) . 8
S1 Rb1 S1 106.16(4) . 11
S1 Rb1 S1 77.27(4) 8 11
S1 Rb1 S1 77.27(4) . 14
S1 Rb1 S1 106.16(4) 8 14
S1 Rb1 S1 160.38(3) 11 14
S1 Rb1 S2 134.24(3) . 14
S1 Rb1 S2 63.78(3) 8 14
S1 Rb1 S2 91.69(3) 11 14
S1 Rb1 S2 73.42(3) 14 14
S1 Rb1 S2 91.69(3) . 21
S1 Rb1 S2 73.42(3) 8 21
S1 Rb1 S2 134.24(3) 11 21
S1 Rb1 S2 63.78(3) 14 21
S2 Rb1 S2 105.50(4) 14 21
S1 Rb1 S2 63.78(3) . 26
S1 Rb1 S2 134.24(3) 8 26
S1 Rb1 S2 73.42(3) 11 26
S1 Rb1 S2 91.69(3) 14 26
S2 Rb1 S2 82.65(4) 14 26
S2 Rb1 S2 149.39(5) 21 26
S1 Rb1 S2 73.42(3) . .
S1 Rb1 S2 91.69(3) 8 .
S1 Rb1 S2 63.78(3) 11 .
S1 Rb1 S2 134.24(3) 14 .
S2 Rb1 S2 149.39(5) 14 .
S2 Rb1 S2 82.65(4) 21 .
S2 Rb1 S2 105.50(4) 26 .
S1 Rb1 Pt1 151.222(18) . 22
S1 Rb1 Pt1 36.508(17) 8 22
S1 Rb1 Pt1 101.665(19) 11 22
S1 Rb1 Pt1 74.043(19) 14 22
S2 Rb1 Pt1 36.349(19) 14 22
S2 Rb1 Pt1 73.65(2) 21 22
S2 Rb1 Pt1 119.000(19) 26 22
S2 Rb1 Pt1 127.02(2) . 22
S1 Rb1 Pt1 74.043(19) . 25
S1 Rb1 Pt1 101.665(19) 8 25
S1 Rb1 Pt1 36.508(17) 11 25
S1 Rb1 Pt1 151.223(18) 14 25
S2 Rb1 Pt1 127.02(2) 14 25
S2 Rb1 Pt1 119.000(19) 21 25
S2 Rb1 Pt1 73.65(2) 26 25
S2 Rb1 Pt1 36.348(19) . 25
Pt1 Rb1 Pt1 134.703(8) 22 25
S1 Rb1 Pt1 101.665(19) . 14
S1 Rb1 Pt1 74.043(19) 8 14
S1 Rb1 Pt1 151.223(18) 11 14
S1 Rb1 Pt1 36.508(17) 14 14
S2 Rb1 Pt1 73.65(2) 14 14
S2 Rb1 Pt1 36.349(19) 21 14
S2 Rb1 Pt1 127.02(2) 26 14
S2 Rb1 Pt1 119.001(19) . 14
Pt1 Rb1 Pt1 52.244(8) 22 14
Pt1 Rb1 Pt1 155.349(6) 25 14
S1 Rb1 Pt1 36.509(17) . .
S1 Rb1 Pt1 151.223(18) 8 .
S1 Rb1 Pt1 74.043(19) 11 .
S1 Rb1 Pt1 101.665(19) 14 .
S2 Rb1 Pt1 119.000(19) 14 .
S2 Rb1 Pt1 127.02(2) 21 .
S2 Rb1 Pt1 36.349(19) 26 .
S2 Rb1 Pt1 73.65(2) . .
Pt1 Rb1 Pt1 155.348(6) 22 .
Pt1 Rb1 Pt1 52.245(8) 25 .
Pt1 Rb1 Pt1 134.703(8) 14 .
S2 Rb2 S2 141.84(5) 21 6_554
S2 Rb2 S1 56.996(17) 21 14
S2 Rb2 S1 109.74(2) 6_554 14
S2 Rb2 S1 109.74(2) 21 16_455
S2 Rb2 S1 56.996(17) 6_554 16_455
S1 Rb2 S1 143.09(4) 14 16_455
S2 Rb2 S1 109.74(2) 21 29
S2 Rb2 S1 56.996(17) 6_554 29
S1 Rb2 S1 55.66(3) 14 29
S1 Rb2 S1 111.32(3) 16_455 29
S2 Rb2 S1 56.996(17) 21 31_455
S2 Rb2 S1 109.74(2) 6_554 31_455
S1 Rb2 S1 111.32(3) 14 31_455
S1 Rb2 S1 55.66(3) 16_455 31_455
S1 Rb2 S1 143.09(4) 29 31_455
S2 Rb2 S1 79.21(3) 21 .
S2 Rb2 S1 131.90(2) 6_554 .
S1 Rb2 S1 66.73(3) 14 .
S1 Rb2 S1 149.39(3) 16_455 .
S1 Rb2 S1 91.57(2) 29 .
S1 Rb2 S1 115.99(3) 31_455 .
S2 Rb2 S1 131.90(2) 21 3
S2 Rb2 S1 79.21(3) 6_554 3
S1 Rb2 S1 149.39(3) 14 3
S1 Rb2 S1 66.73(3) 16_455 3
S1 Rb2 S1 115.99(3) 29 3
S1 Rb2 S1 91.57(2) 31_455 3
S1 Rb2 S1 85.32(3) . 3
S2 Rb2 S1 79.21(3) 21 20
S2 Rb2 S1 131.90(2) 6_554 20
S1 Rb2 S1 115.99(3) 14 20
S1 Rb2 S1 91.57(2) 16_455 20
S1 Rb2 S1 149.39(3) 29 20
S1 Rb2 S1 66.73(3) 31_455 20
S1 Rb2 S1 60.61(3) . 20
S1 Rb2 S1 53.79(3) 3 20
S2 Rb2 S1 131.90(2) 21 18
S2 Rb2 S1 79.21(3) 6_554 18
S1 Rb2 S1 91.57(2) 14 18
S1 Rb2 S1 115.99(3) 16_455 18
S1 Rb2 S1 66.73(3) 29 18
S1 Rb2 S1 149.39(3) 31_455 18
S1 Rb2 S1 53.79(3) . 18
S1 Rb2 S1 60.61(3) 3 18
S1 Rb2 S1 85.32(3) 20 18
S2 Rb2 Pt1 34.208(17) 21 14
S2 Rb2 Pt1 113.29(3) 6_554 14
S1 Rb2 Pt1 34.292(17) 14 14
S1 Rb2 Pt1 114.08(3) 16_455 14
S1 Rb2 Pt1 77.15(2) 29 14
S1 Rb2 Pt1 78.71(2) 31_455 14
S1 Rb2 Pt1 90.026(16) . 14
S1 Rb2 Pt1 166.112(17) 3 14
S1 Rb2 Pt1 112.687(16) 20 14
S1 Rb2 Pt1 125.840(15) 18 14
S2 Rb2 Pt1 34.208(18) 21 13_455
S2 Rb2 Pt1 113.29(3) 6_554 13_455
S1 Rb2 Pt1 78.71(2) 14 13_455
S1 Rb2 Pt1 77.15(2) 16_455 13_455
S1 Rb2 Pt1 114.08(3) 29 13_455
S1 Rb2 Pt1 34.292(17) 31_455 13_455
S1 Rb2 Pt1 112.687(16) . 13_455
S1 Rb2 Pt1 125.840(15) 3 13_455
S1 Rb2 Pt1 90.026(16) 20 13_455
S1 Rb2 Pt1 166.112(17) 18 13_455
Pt1 Rb2 Pt1 44.884(10) 14 13_455
Pt2 S1 Pt1 83.80(3) . .
Pt2 S1 U1 80.47(3) . .
Pt1 S1 U1 80.18(3) . .
Pt2 S1 Rb1 172.38(4) . .
Pt1 S1 Rb1 88.58(3) . .
U1 S1 Rb1 98.45(3) . .
Pt2 S1 Rb2 87.32(3) . 29
Pt1 S1 Rb2 85.75(3) . 29
U1 S1 Rb2 162.24(4) . 29
Rb1 S1 Rb2 91.94(2) . 29
Pt2 S1 Rb2 97.70(3) . .
Pt1 S1 Rb2 173.92(4) . .
U1 S1 Rb2 105.86(3) . .
Rb1 S1 Rb2 89.86(2) . .
Rb2 S1 Rb2 88.43(2) 29 .
Pt1 S2 Pt1 85.42(5) 26_455 25
Pt1 S2 U1 80.90(4) 26_455 .
Pt1 S2 U1 80.90(4) 25 .
Pt1 S2 Rb1 174.01(4) 26_455 .
Pt1 S2 Rb1 88.616(9) 25 .
U1 S2 Rb1 97.67(3) . .
Pt1 S2 Rb1 88.616(9) 26_455 21
Pt1 S2 Rb1 174.01(4) 25 21
U1 S2 Rb1 97.67(3) . 21
Rb1 S2 Rb1 97.35(4) . 21
Pt1 S2 Rb2 87.28(4) 26_455 21
Pt1 S2 Rb2 87.28(4) 25 21
U1 S2 Rb2 163.86(5) . 21
Rb1 S2 Rb2 92.96(3) . 21
Rb1 S2 Rb2 92.96(3) 21 21

loop_
_geom_bond_atom_site_label_1
_geom_bond_atom_site_label_2
_geom_bond_distance
_geom_bond_site_symmetry_2
U1 S1 2.7273(10) 2
U1 S1 2.7273(10) 20
U1 S1 2.7273(10) 19
U1 S1 2.7273(10) .
U1 S2 2.7594(14) .
U1 S2 2.7594(14) 2
U1 Pt1 3.2871(4) 2
U1 Pt1 3.2871(4) .
U1 Pt2 3.2885(4) 17
U1 Pt2 3.2885(4) .
U1 Pt1 3.3287(4) 25
U1 Pt1 3.3287(4) 26_455
Pt1 S2 2.3489(10) 26
Pt1 S2 2.3489(10) 25
Pt1 S1 2.3578(10) 19
Pt1 S1 2.3578(10) .
Pt1 Pt2 3.1399(4) .
Pt1 Pt1 3.1862(5) 2_655
Pt1 U1 3.3288(4) 25
Pt1 Rb1 3.9618(3) .
Pt1 Rb1 3.9618(3) 25
Pt1 Rb2 4.1733(7) 13_545
Pt1 Rb2 4.1733(7) 29
Pt2 S1 2.3436(10) 4
Pt2 S1 2.3436(10) 18
Pt2 S1 2.3436(10) 19
Pt2 S1 2.3436(10) .
Pt2 Pt1 3.1399(4) 18
Pt2 U1 3.2885(4) 17
Pt2 Rb2 4.2216(7) 29
Pt2 Rb2 4.2216(7) 13_545
Rb1 S1 3.2429(10) .
Rb1 S1 3.2429(10) 8
Rb1 S1 3.2429(10) 11
Rb1 S1 3.2429(10) 14
Rb1 S2 3.2477(9) 14
Rb1 S2 3.2477(9) 21
Rb1 S2 3.2477(9) 26
Rb1 S2 3.2477(9) .
Rb1 Pt1 3.9618(3) 22
Rb1 Pt1 3.9618(3) 25
Rb1 Pt1 3.9618(3) 14
Rb2 S2 3.5629(14) 21
Rb2 S2 3.5629(14) 6_554
Rb2 S1 3.6226(10) 14
Rb2 S1 3.6226(10) 16_455
Rb2 S1 3.6226(10) 29
Rb2 S1 3.6226(10) 31_455
Rb2 S1 3.7386(12) .
Rb2 S1 3.7387(12) 3
Rb2 S1 3.7387(12) 20
Rb2 S1 3.7387(12) 18
Rb2 Pt1 4.1733(7) 14
Rb2 Pt1 4.1733(7) 13_455
S1 Rb2 3.6226(10) 29
S2 Pt1 2.3488(10) 26_455
S2 Pt1 2.3488(10) 25
S2 Rb1 3.2477(9) 21
S2 Rb2 3.5629(14) 21
